data_7132479
loop_
_publ_author_name
'Kharel, Ranjan'
'Yadav, Jyoti'
'Konar, Sanjit'

_publ_section_title
;
 Modulation of single-chain magnet behaviour in a heterometallic
 Fe<sub>2</sub>Co cyanide-bridged 2D sheet.
;
_journal_issue 7
_journal_name_full 'Chemical communications (Cambridge, England)'
_journal_page_first 839
_journal_page_last 842
_journal_paper_doi 10.1039/d3cc03647b
_journal_volume 60
_journal_year 2024
_chemical_formula_moiety 'C42 H34 B2 Co Fe2 N24, H O0.7, 2.8(O)'
_chemical_formula_sum 'C42 H35 B2 Co Fe2 N24 O3.5'
_chemical_formula_weight 1124.19
_space_group_crystal_system triclinic
_space_group_IT_number 2
_space_group_name_Hall '-P 1'
_space_group_name_H-M_alt 'P -1'
_atom_sites_solution_hydrogens mixed
_atom_sites_solution_primary dual
_audit_creation_date 2023-11-07
_audit_creation_method
;
Olex2 1.2
(compiled 2018.05.29 svn.r3508 for OlexSys, GUI svn.r5506)
;
_audit_update_record
;
2023-11-16 deposited with the CCDC.	2023-12-14 downloaded from the CCDC.
;
_cell_angle_alpha 68.709(14)
_cell_angle_beta 86.930(15)
_cell_angle_gamma 79.551(16)
_cell_formula_units_Z 2
_cell_length_a 12.328(6)
_cell_length_b 13.811(7)
_cell_length_c 16.392(8)
_cell_measurement_reflns_used 4805
_cell_measurement_temperature 245(2)
_cell_measurement_theta_max 22.47
_cell_measurement_theta_min 2.52
_cell_volume 2557(2)
_computing_cell_refinement 'SAINT V8.40A (?, 2016)'
_computing_data_collection 'Bruker Instrument Server (BIS) V6.2.15/2021-03-15'
_computing_data_reduction 'SAINT V8.40A (?, 2016)'
_computing_molecular_graphics 'Olex2 (Dolomanov et al., 2009)'
_computing_publication_material 'Olex2 (Dolomanov et al., 2009)'
_computing_structure_refinement 'ShelXL (Sheldrick, 2015)'
_computing_structure_solution 'ShelXT (Sheldrick, 2015)'
_diffrn_ambient_temperature 245.0
_diffrn_measured_fraction_theta_full 0.998
_diffrn_measured_fraction_theta_max 0.992
_diffrn_measurement_device_type 'Bruker APEX-II CCD'
_diffrn_measurement_method '\f and \w scans'
_diffrn_radiation_type MoK\a
_diffrn_radiation_wavelength 0.71073
_diffrn_reflns_av_R_equivalents 0.1300
_diffrn_reflns_av_unetI/netI 0.1001
_diffrn_reflns_Laue_measured_fraction_full 0.998
_diffrn_reflns_Laue_measured_fraction_max 0.992
_diffrn_reflns_limit_h_max 15
_diffrn_reflns_limit_h_min -15
_diffrn_reflns_limit_k_max 17
_diffrn_reflns_limit_k_min -17
_diffrn_reflns_limit_l_max 20
_diffrn_reflns_limit_l_min -20
_diffrn_reflns_number 74570
_diffrn_reflns_point_group_measured_fraction_full 0.998
_diffrn_reflns_point_group_measured_fraction_max 0.992
_diffrn_reflns_theta_full 25.242
_diffrn_reflns_theta_max 26.884
_diffrn_reflns_theta_min 2.430
_diffrn_standards_number 0
_exptl_absorpt_coefficient_mu 0.946
_exptl_absorpt_correction_T_max 0.7454
_exptl_absorpt_correction_T_min 0.6798
_exptl_absorpt_correction_type multi-scan
_exptl_crystal_colour Red
_exptl_crystal_density_diffrn 1.460
_exptl_crystal_description Rod
_exptl_crystal_F_000 1144
_exptl_crystal_preparation 'Magnetic properties'
_exptl_crystal_size_max 0.23
_exptl_crystal_size_mid 0.12
_exptl_crystal_size_min 0.07
_refine_diff_density_max 0.406
_refine_diff_density_min -0.478
_refine_diff_density_rms 0.073
_refine_ls_extinction_method none
_refine_ls_goodness_of_fit_ref 1.022
_refine_ls_hydrogen_treatment constr
_refine_ls_matrix_type full
_refine_ls_number_parameters 773
_refine_ls_number_reflns 10961
_refine_ls_number_restraints 0
_refine_ls_restrained_S_all 1.022
_refine_ls_R_factor_all 0.1097
_refine_ls_R_factor_gt 0.0542
_refine_ls_shift/su_max 0.001
_refine_ls_shift/su_mean 0.000
_refine_ls_structure_factor_coef Fsqd
_refine_ls_weighting_details 'w=1/[\s^2^(Fo^2^)+(0.0283P)^2^+1.7599P] where P=(Fo^2^+2Fc^2^)/3'
_refine_ls_weighting_scheme calc
_refine_ls_wR_factor_gt 0.1162
_refine_ls_wR_factor_ref 0.1441
_reflns_Friedel_coverage 0.000
_reflns_number_gt 6400
_reflns_number_total 10961
_reflns_threshold_expression 'I > 2\s(I)'
_cod_data_source_file d3cc03647b2.cif
_cod_data_source_block Complex-1_245K
_cod_depositor_comments 'Adding full bibliography for 7132476--7132479.cif.'
_cod_original_formula_sum 'C42 H35 B2 Co Fe2 N24 O3.50'
_cod_database_code 7132479
_shelx_shelxl_version_number 2018/1
_shelx_space_group_comment
;
The symmetry employed for this shelxl refinement is uniquely defined
by the following loop, which should always be used as a source of
symmetry information in preference to the above space-group names.
They are only intended as comments.
;
_olex2_refinement_description
;
1. Fixed Uiso
 At 1.2 times of:
  All B(H) groups, All C(H) groups, All C(H,H) groups
 At 1.5 times of:
  All O(H,H) groups
2. Rigid body (RIGU) restrains
 O5C, C15
 with sigma for 1-2 distances of 0.004 and sigma for 1-3 distances of 0.004
3. Others
 Sof(H17A)=Sof(N10A)=Sof(N11A)=1-FVAR(1)
 Sof(N10)=Sof(H17)=Sof(N11)=FVAR(1)
 Fixed Sof: C15(0.55) H15(0.55) C14(0.55) H14(0.55) O4(0.5) H4A(0.5) H4B(0.5)
 C16(0.45) H16(0.45) O5A(0.5) C13(0.45) H13(0.45) O2A(0.2) O1A(0.8) O5C(0.3)
 O2C(0.4) O5B(0.2) O2B(0.3) O3(0.1) O1B(0.2)
4.a Free rotating group:
 O4(H4A,H4B)
4.b Ternary CH refined with riding coordinates:
 B1(H1), B2(H2)
4.c Aromatic/amide H refined with riding coordinates:
 C36(H36), C7(H7), C4(H4), C6(H6), C29(H29), C44(H44), C9(H9), C41(H41),
 C8(H8), C32(H32), C15(H15), C14(H14), C42(H42), C5(H5), C28(H28), C38(H38),
 C21(H21), C37(H37), C19(H19), C12(H12), C25(H25), C23(H23), C10(H10), C20(H20),
  C43(H43), C39(H39), C26(H26), C11(H11), C30(H30), C40(H40), C31(H31),
 C17(H17), C17(H17A), C16(H16), C13(H13)
;
_olex2_submission_special_instructions 'No special instructions were received'

loop_
_space_group_symop_operation_xyz
'x, y, z'
'-x, -y, -z'

loop_
_atom_site_label
_atom_site_type_symbol
_atom_site_fract_x
_atom_site_fract_y
_atom_site_fract_z
_atom_site_U_iso_or_equiv
_atom_site_adp_type
_atom_site_occupancy
_atom_site_site_symmetry_order
_atom_site_calc_flag
_atom_site_refinement_flags_posn
_atom_site_refinement_flags_adp
_atom_site_refinement_flags_occupancy
_atom_site_disorder_assembly
_atom_site_disorder_group
Co1 Co 0.000000 0.500000 0.000000 0.03331(19) Uani 1 2 d S T P . .
Co2 Co 1.000000 0.000000 1.000000 0.0385(2) Uani 1 2 d S T P . .
Fe2 Fe 0.99279(5) 0.35127(4) 0.75845(3) 0.03686(16) Uani 1 1 d . . . . .
Fe1 Fe 0.18014(5) 0.80599(5) -0.20132(3) 0.04352(18) Uani 1 1 d . . . . .
N23 N 0.9555(3) 0.4808(3) 0.6535(2) 0.0436(8) Uani 1 1 d . . . . .
N21 N 0.8360(3) 0.3669(3) 0.7887(2) 0.0440(8) Uani 1 1 d . . . . .
N19 N 0.9619(3) 0.2677(3) 0.68954(19) 0.0436(9) Uani 1 1 d . . . . .
N4 N 0.2329(3) 0.9286(3) -0.28882(19) 0.0439(9) Uani 1 1 d . . . . .
N6 N 0.0510(3) 0.8365(3) -0.2790(2) 0.0459(9) Uani 1 1 d . . . . .
N5 N 0.2273(3) 0.9435(3) -0.3760(2) 0.0471(9) Uani 1 1 d . . . . .
N18 N 1.0303(3) 0.4514(3) 0.8899(2) 0.0447(9) Uani 1 1 d . . . . .
N16 N 1.0357(3) 0.1466(3) 0.9161(2) 0.0473(9) Uani 1 1 d . . . . .
N2 N 0.0614(3) 0.9363(3) -0.0964(2) 0.0472(9) Uani 1 1 d . . . . .
N7 N 0.0655(3) 0.8586(3) -0.3658(2) 0.0478(9) Uani 1 1 d . . . . .
N9 N 0.2567(3) 0.7164(3) -0.2636(2) 0.0527(10) Uani 1 1 d . . . . .
N15 N 0.8396(3) 0.0405(3) 0.9438(2) 0.0457(9) Uani 1 1 d . . . . .
N8 N 0.2523(3) 0.7526(3) -0.3533(2) 0.0513(9) Uani 1 1 d . . . . .
N24 N 0.8698(3) 0.4891(3) 0.6014(2) 0.0492(9) Uani 1 1 d . . . . .
N14 N 0.7041(3) 0.0843(3) 0.8482(2) 0.0545(10) Uani 1 1 d . . . . .
N22 N 0.7582(3) 0.3937(3) 0.7251(2) 0.0517(9) Uani 1 1 d . . . . .
N20 N 0.8694(3) 0.2988(3) 0.6393(2) 0.0507(9) Uani 1 1 d . . . . .
N13 N 0.4818(3) 0.2103(3) 0.5278(2) 0.0548(10) Uani 1 1 d . . . . .
N12 N 0.5126(3) 0.1629(3) 0.4772(2) 0.0543(10) Uani 1 1 d . . . . .
N3 N 0.0841(3) 0.6250(3) -0.0658(2) 0.0546(10) Uani 1 1 d . . . . .
C2 C 0.1045(3) 0.8895(3) -0.1375(2) 0.0414(10) Uani 1 1 d . . . . .
C24 C 0.5433(4) 0.1712(4) 0.6088(3) 0.0514(12) Uani 1 1 d . . . . .
C35 C 1.0216(3) 0.4194(3) 0.8356(2) 0.0404(10) Uani 1 1 d . . . . .
C33 C 1.0244(4) 0.2252(3) 0.8578(2) 0.0410(10) Uani 1 1 d . . . . .
C22 C 0.4499(4) 0.2064(4) 0.3978(3) 0.0477(11) Uani 1 1 d . . . . .
C3 C 0.1239(4) 0.6914(4) -0.1153(3) 0.0491(11) Uani 1 1 d . . . . .
N1 N 0.3819(4) 0.7593(4) -0.0839(3) 0.0729(13) Uani 1 1 d . . . . .
C36 C 1.0069(4) 0.1735(3) 0.6896(3) 0.0513(12) Uani 1 1 d . . . . .
H36 H 1.072260 0.133380 0.719972 0.062 Uiso 1 1 calc R . . . .
C27 C 0.6470(4) 0.1120(4) 0.7670(3) 0.0508(11) Uani 1 1 d . . . . .
C7 C -0.0560(4) 0.8351(4) -0.2649(3) 0.0541(12) Uani 1 1 d . . . . .
H7 H -0.089501 0.821990 -0.209930 0.065 Uiso 1 1 calc R . . . .
N17 N 1.2351(4) 0.3296(4) 0.7065(3) 0.0767(13) Uani 1 1 d . . . . .
C4 C 0.2684(4) 1.0118(4) -0.2843(3) 0.0509(11) Uani 1 1 d . . . . .
H4 H 0.280539 1.021994 -0.232093 0.061 Uiso 1 1 calc R . . . .
C6 C 0.2596(4) 1.0352(4) -0.4234(3) 0.0537(12) Uani 1 1 d . . . . .
H6 H 0.263915 1.063071 -0.484777 0.064 Uiso 1 1 calc R . . . .
C1 C 0.3061(4) 0.7762(4) -0.1271(3) 0.0514(11) Uani 1 1 d . . . . .
C29 C 0.6288(4) 0.0874(4) 0.6323(3) 0.0568(13) Uani 1 1 d . . . . .
H29 H 0.651455 0.050614 0.594306 0.068 Uiso 1 1 calc R . . . .
C44 C 1.0030(4) 0.5648(3) 0.6144(3) 0.0551(12) Uani 1 1 d . . . . .
H44 H 1.064631 0.579374 0.636210 0.066 Uiso 1 1 calc R . . . .
C9 C -0.0307(4) 0.8692(4) -0.4046(3) 0.0552(12) Uani 1 1 d . . . . .
H9 H -0.041672 0.883583 -0.464424 0.066 Uiso 1 1 calc R . . . .
C34 C 1.1456(4) 0.3374(4) 0.7274(3) 0.0498(11) Uani 1 1 d . . . . .
C18 C 0.3389(4) 0.2833(4) 0.2396(3) 0.0593(13) Uani 1 1 d . . . . .
C41 C 0.7816(4) 0.3581(4) 0.8627(3) 0.0588(13) Uani 1 1 d . . . . .
H41 H 0.815203 0.340247 0.917573 0.071 Uiso 1 1 calc R . . . .
C8 C -0.1110(4) 0.8557(4) -0.3421(3) 0.0589(13) Uani 1 1 d . . . . .
H8 H -0.186784 0.859637 -0.350121 0.071 Uiso 1 1 calc R . . . .
C32 C 0.8131(4) 0.0570(4) 0.8631(3) 0.0499(11) Uani 1 1 d . . . . .
H32 H 0.864803 0.050514 0.820333 0.060 Uiso 1 1 calc R . . . .
C15 C 0.3353(7) 0.3587(7) 0.0766(5) 0.056(2) Uani 0.55 1 d . U . A 2
H15 H 0.410155 0.339195 0.065605 0.068 Uiso 0.55 1 calc R . . A 2
C14 C 0.2544(7) 0.4082(7) 0.0170(5) 0.056(2) Uani 0.55 1 d . . . A 2
H14 H 0.263368 0.430195 -0.044034 0.067 Uiso 0.55 1 calc R . . A 2
C42 C 0.8657(5) 0.5774(4) 0.5308(3) 0.0631(14) Uani 1 1 d . . . . .
H42 H 0.814164 0.600838 0.484447 0.076 Uiso 1 1 calc R . . . .
C5 C 0.2851(4) 1.0813(4) -0.3677(3) 0.0595(13) Uani 1 1 d . . . . .
H5 H 0.308905 1.146433 -0.382701 0.071 Uiso 1 1 calc R . . . .
C28 C 0.6818(4) 0.0574(4) 0.7123(3) 0.0554(12) Uani 1 1 d . . . . .
H28 H 0.740936 0.000276 0.729056 0.067 Uiso 1 1 calc R . . . .
C38 C 0.8592(5) 0.2227(4) 0.6089(3) 0.0638(15) Uani 1 1 d . . . . .
H38 H 0.801650 0.225201 0.572447 0.077 Uiso 1 1 calc R . . . .
C21 C 0.4792(4) 0.1628(4) 0.3360(3) 0.0626(14) Uani 1 1 d . . . . .
H21 H 0.537697 0.105306 0.347919 0.075 Uiso 1 1 calc R . . . .
C37 C 0.9453(5) 0.1416(4) 0.6391(3) 0.0623(14) Uani 1 1 d . . . . .
H37 H 0.959570 0.078219 0.628173 0.075 Uiso 1 1 calc R . . . .
C19 C 0.3070(4) 0.3274(4) 0.3023(3) 0.0725(15) Uani 1 1 d . . . . .
H19 H 0.247153 0.383519 0.291271 0.087 Uiso 1 1 calc R . . . .
C12 C 0.3130(5) 0.6182(4) -0.2368(3) 0.0683(15) Uani 1 1 d . . . . .
H12 H 0.328587 0.574403 -0.178109 0.082 Uiso 1 1 calc R . . . .
C25 C 0.5068(4) 0.2216(5) 0.6656(3) 0.0740(16) Uani 1 1 d . . . . .
H25 H 0.445236 0.276316 0.650401 0.089 Uiso 1 1 calc R . . . .
C23 C 0.3625(4) 0.2892(4) 0.3799(3) 0.0694(15) Uani 1 1 d . . . . .
H23 H 0.340941 0.319710 0.422311 0.083 Uiso 1 1 calc R . . . .
C10 C 0.3056(4) 0.6766(4) -0.3806(3) 0.0663(14) Uani 1 1 d . . . . .
H10 H 0.314405 0.681668 -0.439241 0.080 Uiso 1 1 calc R . . . .
C20 C 0.4246(4) 0.2012(5) 0.2558(3) 0.0668(15) Uani 1 1 d . . . . .
H20 H 0.446547 0.170922 0.213314 0.080 Uiso 1 1 calc R . . . .
C43 C 0.9481(5) 0.6274(4) 0.5369(3) 0.0673(15) Uani 1 1 d . . . . .
H43 H 0.964462 0.691392 0.496713 0.081 Uiso 1 1 calc R . . . .
C39 C 0.6589(4) 0.4011(5) 0.7603(4) 0.0720(15) Uani 1 1 d . . . . .
H39 H 0.591532 0.418943 0.729616 0.086 Uiso 1 1 calc R . . . .
C26 C 0.5590(4) 0.1932(5) 0.7444(3) 0.0754(16) Uani 1 1 d . . . . .
H26 H 0.534710 0.229130 0.782741 0.090 Uiso 1 1 calc R . . . .
B1 B 0.1838(5) 0.8619(4) -0.4014(3) 0.0521(14) Uani 1 1 d . . . . .
H1 H 0.184932 0.879677 -0.465644 0.063 Uiso 1 1 calc R . . . .
C11 C 0.3451(5) 0.5907(5) -0.3093(4) 0.0805(17) Uani 1 1 d . . . . .
H11 H 0.385723 0.526038 -0.309066 0.097 Uiso 1 1 calc R . . . .
C30 C 0.6583(5) 0.0879(6) 0.9254(3) 0.100(2) Uani 1 1 d . . . . .
H30 H 0.582978 0.105320 0.936072 0.120 Uiso 1 1 calc R . . . .
B2 B 0.7972(5) 0.4044(4) 0.6321(3) 0.0547(14) Uani 1 1 d . . . . .
H2 H 0.733888 0.421682 0.591533 0.066 Uiso 1 1 calc R . . . .
C40 C 0.6699(5) 0.3787(5) 0.8478(4) 0.0827(18) Uani 1 1 d . . . . .
H40 H 0.613511 0.377680 0.888918 0.099 Uiso 1 1 calc R . . . .
C31 C 0.7415(5) 0.0618(6) 0.9824(3) 0.092(2) Uani 1 1 d . . . . .
H31 H 0.733885 0.058521 1.040663 0.110 Uiso 1 1 calc R . . . .
N10 N 0.1378(15) 0.383(2) 0.0607(10) 0.033(4) Uani 0.41(5) 1 d . . . B 1
C17 C 0.1831(4) 0.3821(3) 0.1376(3) 0.0443(10) Uani 1 1 d . . . . .
H17 H 0.160396 0.429309 0.166998 0.053 Uiso 0.41(5) 1 calc R . . B 1
H17A H 0.130647 0.380932 0.181579 0.053 Uiso 0.59(5) 1 calc R . . B 2
N11 N 0.2686(14) 0.296(2) 0.1610(9) 0.038(4) Uani 0.41(5) 1 d . . . B 1
O4 O 0.4978(8) 0.0739(9) 0.1086(7) 0.108(3) Uani 0.5 1 d . . . . .
H4A H 0.558263 0.032429 0.106808 0.162 Uiso 0.5 1 d G . . . .
H4B H 0.484818 0.123459 0.058294 0.162 Uiso 0.5 1 d G . . . .
C16 C 0.2661(10) 0.2366(9) 0.1077(7) 0.068(3) Uani 0.45 1 d . . . B 1
H16 H 0.310965 0.171854 0.112679 0.081 Uiso 0.45 1 calc R . . B 1
O5A O 0.1639(9) 0.1924(7) 0.0560(5) 0.112(3) Uani 0.5 1 d . . . C 1
C13 C 0.1850(9) 0.2926(10) 0.0476(7) 0.067(3) Uani 0.45 1 d . . . B 1
H13 H 0.164028 0.271867 0.002997 0.080 Uiso 0.45 1 calc R . . B 1
O2A O 0.5696(19) 0.822(2) 0.0078(18) 0.104(9) Uani 0.2 1 d . . . D 2
O1A O 0.6082(6) 0.6501(7) 0.1616(5) 0.126(2) Uani 0.8 1 d . . . E 1
O5C O 0.4485(11) 0.3901(12) -0.0161(9) 0.093(4) Uani 0.3 1 d . U . F 2
O2C O 0.6481(10) 0.8895(10) 0.1514(9) 0.123(4) Uani 0.4 1 d . . . G 1
O5B O 0.437(2) 0.4704(17) 0.0129(15) 0.117(9) Uani 0.2 1 d . . . F 2
N10A N 0.1567(12) 0.4218(18) 0.0583(7) 0.038(3) Uani 0.59(5) 1 d . . . A 2
N11A N 0.2878(11) 0.3420(19) 0.1564(6) 0.046(4) Uani 0.59(5) 1 d . . . A 2
O2B O 0.6484(14) 0.8270(11) 0.0200(10) 0.084(4) Uani 0.3 1 d . . . H 2
O3 O 0.635(5) 0.854(5) 0.077(3) 0.13(2) Uani 0.1 1 d . . . I 2
O1B O 0.625(3) 0.731(3) 0.119(2) 0.141(12) Uani 0.2 1 d . . . J 2

loop_
_atom_site_aniso_label
_atom_site_aniso_U_11
_atom_site_aniso_U_22
_atom_site_aniso_U_33
_atom_site_aniso_U_23
_atom_site_aniso_U_13
_atom_site_aniso_U_12
Co1 0.0420(5) 0.0376(4) 0.0201(3) -0.0106(3) -0.0063(3) -0.0042(3)
Co2 0.0496(5) 0.0454(5) 0.0202(3) -0.0119(3) -0.0062(3) -0.0057(4)
Fe2 0.0491(4) 0.0407(3) 0.0235(3) -0.0141(2) -0.0001(2) -0.0093(3)
Fe1 0.0579(4) 0.0484(4) 0.0268(3) -0.0155(3) 0.0061(3) -0.0130(3)
N23 0.059(2) 0.042(2) 0.0309(17) -0.0155(16) 0.0037(16) -0.0081(18)
N21 0.053(2) 0.047(2) 0.0323(18) -0.0143(16) 0.0012(16) -0.0104(18)
N19 0.063(2) 0.046(2) 0.0252(16) -0.0158(15) -0.0013(16) -0.0111(18)
N4 0.056(2) 0.052(2) 0.0248(16) -0.0137(15) 0.0049(15) -0.0137(18)
N6 0.061(2) 0.055(2) 0.0271(17) -0.0183(16) 0.0066(16) -0.0176(19)
N5 0.058(2) 0.059(2) 0.0268(17) -0.0157(17) 0.0054(16) -0.0161(19)
N18 0.061(2) 0.048(2) 0.0290(17) -0.0183(16) 0.0004(16) -0.0115(18)
N16 0.067(3) 0.047(2) 0.0275(18) -0.0125(17) -0.0055(17) -0.0092(19)
N2 0.054(2) 0.057(2) 0.0338(18) -0.0196(18) 0.0020(17) -0.0100(19)
N7 0.063(3) 0.061(2) 0.0255(17) -0.0203(17) 0.0050(17) -0.017(2)
N9 0.068(3) 0.057(2) 0.0344(19) -0.0193(18) 0.0074(18) -0.010(2)
N15 0.051(2) 0.061(2) 0.0290(17) -0.0193(17) -0.0078(16) -0.0087(18)
N8 0.065(3) 0.060(2) 0.0349(19) -0.0259(18) 0.0081(18) -0.010(2)
N24 0.069(3) 0.048(2) 0.0266(17) -0.0104(16) -0.0096(17) -0.0039(19)
N14 0.047(2) 0.086(3) 0.0350(19) -0.027(2) -0.0088(17) -0.011(2)
N22 0.048(2) 0.062(2) 0.045(2) -0.0188(19) -0.0071(18) -0.011(2)
N20 0.069(3) 0.057(2) 0.0297(18) -0.0165(17) -0.0094(18) -0.016(2)
N13 0.046(2) 0.076(3) 0.041(2) -0.019(2) -0.0107(17) -0.008(2)
N12 0.051(2) 0.071(3) 0.037(2) -0.0169(19) -0.0092(17) -0.005(2)
N3 0.078(3) 0.054(2) 0.039(2) -0.0205(18) 0.0114(19) -0.026(2)
C2 0.046(3) 0.051(3) 0.0254(19) -0.0096(19) -0.0007(18) -0.012(2)
C24 0.044(3) 0.072(3) 0.040(2) -0.019(2) -0.007(2) -0.014(2)
C35 0.052(3) 0.041(2) 0.029(2) -0.0135(18) 0.0031(18) -0.008(2)
C33 0.053(3) 0.047(3) 0.029(2) -0.021(2) -0.0029(19) -0.009(2)
C22 0.044(3) 0.061(3) 0.036(2) -0.014(2) -0.0104(19) -0.009(2)
C3 0.068(3) 0.053(3) 0.034(2) -0.024(2) 0.004(2) -0.013(2)
N1 0.070(3) 0.098(4) 0.049(3) -0.029(2) -0.006(2) -0.004(3)
C36 0.077(3) 0.045(3) 0.037(2) -0.019(2) 0.006(2) -0.013(2)
C27 0.044(3) 0.073(3) 0.039(2) -0.024(2) -0.005(2) -0.009(2)
C7 0.060(3) 0.063(3) 0.041(2) -0.019(2) 0.010(2) -0.018(3)
N17 0.063(3) 0.094(4) 0.080(3) -0.039(3) 0.011(3) -0.014(3)
C4 0.053(3) 0.056(3) 0.049(3) -0.021(2) 0.006(2) -0.020(2)
C6 0.052(3) 0.061(3) 0.039(2) -0.005(2) 0.009(2) -0.016(2)
C1 0.061(3) 0.058(3) 0.029(2) -0.012(2) 0.006(2) -0.006(2)
C29 0.055(3) 0.082(4) 0.034(2) -0.026(2) -0.008(2) -0.002(3)
C44 0.077(3) 0.047(3) 0.042(3) -0.016(2) 0.013(2) -0.017(3)
C9 0.071(3) 0.062(3) 0.038(2) -0.023(2) -0.002(2) -0.013(3)
C34 0.057(3) 0.061(3) 0.035(2) -0.022(2) 0.000(2) -0.010(3)
C18 0.045(3) 0.090(4) 0.029(2) -0.009(2) -0.008(2) -0.002(3)
C41 0.064(3) 0.074(3) 0.041(3) -0.022(2) 0.010(2) -0.017(3)
C8 0.061(3) 0.070(3) 0.051(3) -0.025(3) -0.002(2) -0.017(3)
C32 0.051(3) 0.065(3) 0.028(2) -0.012(2) -0.0051(19) -0.004(2)
C15 0.038(5) 0.088(7) 0.025(4) -0.010(4) 0.002(3) 0.010(4)
C14 0.053(5) 0.077(6) 0.024(4) -0.011(4) 0.000(4) 0.010(5)
C42 0.096(4) 0.048(3) 0.034(2) -0.008(2) 0.000(3) 0.002(3)
C5 0.062(3) 0.062(3) 0.055(3) -0.015(3) 0.013(2) -0.027(3)
C28 0.057(3) 0.069(3) 0.040(2) -0.022(2) -0.010(2) 0.000(2)
C38 0.101(4) 0.067(3) 0.038(2) -0.025(2) -0.006(3) -0.036(3)
C21 0.049(3) 0.084(4) 0.044(3) -0.020(3) -0.015(2) 0.011(3)
C37 0.109(4) 0.046(3) 0.042(3) -0.025(2) 0.006(3) -0.022(3)
C19 0.070(4) 0.075(4) 0.062(3) -0.023(3) -0.034(3) 0.021(3)
C12 0.090(4) 0.061(3) 0.052(3) -0.023(3) 0.011(3) -0.006(3)
C25 0.062(3) 0.093(4) 0.071(4) -0.045(3) -0.025(3) 0.017(3)
C23 0.069(4) 0.086(4) 0.056(3) -0.035(3) -0.022(3) 0.007(3)
C10 0.078(4) 0.080(4) 0.052(3) -0.042(3) 0.012(3) -0.008(3)
C20 0.049(3) 0.105(4) 0.039(3) -0.028(3) -0.008(2) 0.012(3)
C43 0.104(5) 0.044(3) 0.041(3) -0.005(2) 0.018(3) -0.010(3)
C39 0.044(3) 0.095(4) 0.071(4) -0.026(3) -0.003(3) -0.007(3)
C26 0.063(3) 0.108(5) 0.066(3) -0.056(3) -0.022(3) 0.019(3)
B1 0.068(4) 0.065(4) 0.026(2) -0.018(2) 0.009(2) -0.018(3)
C11 0.092(4) 0.075(4) 0.075(4) -0.040(3) 0.009(3) 0.011(3)
C30 0.052(3) 0.207(8) 0.055(3) -0.070(4) -0.002(3) -0.008(4)
B2 0.061(4) 0.063(4) 0.041(3) -0.018(3) -0.019(3) -0.009(3)
C40 0.058(4) 0.120(5) 0.072(4) -0.039(4) 0.016(3) -0.015(3)
C31 0.056(4) 0.184(7) 0.046(3) -0.057(4) -0.002(3) -0.013(4)
N10 0.042(7) 0.033(9) 0.034(5) -0.020(6) -0.006(4) -0.010(6)
C17 0.045(3) 0.046(3) 0.038(2) -0.013(2) -0.011(2) 0.001(2)
N11 0.034(6) 0.050(11) 0.032(5) -0.014(6) -0.004(4) -0.009(6)
O4 0.087(7) 0.117(8) 0.120(8) -0.043(6) 0.025(6) -0.021(6)
C16 0.075(8) 0.072(8) 0.048(6) -0.029(6) -0.021(6) 0.029(6)
O5A 0.198(11) 0.075(6) 0.077(6) -0.029(5) -0.027(6) -0.042(6)
C13 0.065(8) 0.086(9) 0.047(6) -0.032(6) -0.020(5) 0.015(7)
O2A 0.045(13) 0.15(2) 0.15(2) -0.11(2) -0.005(14) 0.011(14)
O1A 0.106(5) 0.144(7) 0.130(7) -0.053(5) -0.005(5) -0.018(5)
O5C 0.069(9) 0.114(12) 0.088(10) -0.032(9) -0.017(7) 0.003(8)
O2C 0.117(10) 0.109(9) 0.130(11) -0.024(8) 0.013(8) -0.029(8)
O5B 0.18(3) 0.062(14) 0.105(17) -0.035(13) -0.002(17) 0.002(14)
N10A 0.040(5) 0.046(8) 0.033(4) -0.023(5) -0.011(3) 0.002(5)
N11A 0.041(5) 0.061(9) 0.033(4) -0.013(5) -0.007(3) -0.004(5)
O2B 0.087(11) 0.082(10) 0.081(10) -0.031(8) 0.006(9) -0.015(9)
O3 0.19(6) 0.20(6) 0.08(3) -0.09(4) 0.04(3) -0.13(5)
O1B 0.15(3) 0.17(3) 0.10(2) -0.06(2) 0.01(2) 0.00(3)

loop_
_atom_type_symbol
_atom_type_description
_atom_type_scat_dispersion_real
_atom_type_scat_dispersion_imag
_atom_type_scat_source
C C 0.0033 0.0016 'International Tables Vol C Tables 4.2.6.8 and 6.1.1.4'
H H 0.0000 0.0000 'International Tables Vol C Tables 4.2.6.8 and 6.1.1.4'
B B 0.0013 0.0007 'International Tables Vol C Tables 4.2.6.8 and 6.1.1.4'
Co Co 0.3494 0.9721 'International Tables Vol C Tables 4.2.6.8 and 6.1.1.4'
Fe Fe 0.3463 0.8444 'International Tables Vol C Tables 4.2.6.8 and 6.1.1.4'
N N 0.0061 0.0033 'International Tables Vol C Tables 4.2.6.8 and 6.1.1.4'
O O 0.0106 0.0060 'International Tables Vol C Tables 4.2.6.8 and 6.1.1.4'

loop_
_geom_angle_atom_site_label_1
_geom_angle_atom_site_label_2
_geom_angle_atom_site_label_3
_geom_angle
_geom_angle_site_symmetry_1
_geom_angle_site_symmetry_3
_geom_angle_publ_flag
N18 Co1 N18 180.00(16) 2_666 1_454 ?
N3 Co1 N18 87.76(13) . 1_454 ?
N3 Co1 N18 87.76(13) 2_565 2_666 ?
N3 Co1 N18 92.24(13) . 2_666 ?
N3 Co1 N18 92.24(13) 2_565 1_454 ?
N3 Co1 N3 180.0 2_565 . ?
N3 Co1 N10 98.5(7) 2_565 2_565 ?
N3 Co1 N10 81.5(7) 2_565 . ?
N3 Co1 N10 98.5(7) . . ?
N3 Co1 N10 81.5(7) . 2_565 ?
N3 Co1 N10A 83.9(7) 2_565 2_565 ?
N3 Co1 N10A 83.9(7) . . ?
N3 Co1 N10A 96.1(7) . 2_565 ?
N3 Co1 N10A 96.1(7) 2_565 . ?
N10 Co1 N18 86.5(5) 2_565 2_666 ?
N10 Co1 N18 93.5(5) 2_565 1_454 ?
N10 Co1 N18 86.5(5) . 1_454 ?
N10 Co1 N18 93.5(5) . 2_666 ?
N10 Co1 N10 180.0 2_565 . ?
N10 Co1 N10A 16.4(3) 2_565 2_565 ?
N10 Co1 N10A 163.6(3) . 2_565 ?
N10A Co1 N10A 180.0 2_565 . ?
N16 Co2 N16 180.0 2_757 . ?
N16 Co2 N2 91.52(14) . 2_666 ?
N16 Co2 N2 91.52(14) 2_757 1_646 ?
N16 Co2 N2 88.48(14) 2_757 2_666 ?
N16 Co2 N2 88.48(14) . 1_646 ?
N16 Co2 N15 90.21(14) 2_757 . ?
N16 Co2 N15 90.21(14) . 2_757 ?
N16 Co2 N15 89.79(14) 2_757 2_757 ?
N16 Co2 N15 89.79(14) . . ?
N2 Co2 N2 180.00(9) 2_666 1_646 ?
N2 Co2 N15 90.46(14) 1_646 . ?
N2 Co2 N15 90.46(14) 2_666 2_757 ?
N2 Co2 N15 89.54(14) 2_666 . ?
N2 Co2 N15 89.54(14) 1_646 2_757 ?
N15 Co2 N15 180.0 . 2_757 ?
N21 Fe2 N23 88.10(14) . . ?
N21 Fe2 N19 88.09(15) . . ?
N19 Fe2 N23 88.88(14) . . ?
C35 Fe2 N23 96.83(16) . . ?
C35 Fe2 N21 90.39(16) . . ?
C35 Fe2 N19 174.04(15) . . ?
C35 Fe2 C34 89.83(18) . . ?
C33 Fe2 N23 177.92(16) . . ?
C33 Fe2 N21 90.61(16) . . ?
C33 Fe2 N19 89.44(16) . . ?
C33 Fe2 C35 84.81(17) . . ?
C33 Fe2 C34 90.12(19) . . ?
C34 Fe2 N23 91.16(17) . . ?
C34 Fe2 N21 179.25(18) . . ?
C34 Fe2 N19 91.76(17) . . ?
N4 Fe1 N6 87.95(14) . . ?
N9 Fe1 N4 89.46(15) . . ?
N9 Fe1 N6 87.91(16) . . ?
C2 Fe1 N4 92.35(16) . . ?
C2 Fe1 N6 92.46(16) . . ?
C2 Fe1 N9 178.16(16) . . ?
C3 Fe1 N4 177.47(17) . . ?
C3 Fe1 N6 91.19(17) . . ?
C3 Fe1 N9 92.89(17) . . ?
C3 Fe1 C2 85.30(18) . . ?
C3 Fe1 C1 89.09(19) . . ?
C1 Fe1 N4 91.79(17) . . ?
C1 Fe1 N6 179.40(17) . . ?
C1 Fe1 N9 91.55(18) . . ?
C1 Fe1 C2 88.08(18) . . ?
N24 N23 Fe2 118.9(3) . . ?
C44 N23 Fe2 133.9(3) . . ?
C44 N23 N24 107.0(3) . . ?
N22 N21 Fe2 119.7(3) . . ?
C41 N21 Fe2 134.1(3) . . ?
C41 N21 N22 106.2(4) . . ?
N20 N19 Fe2 120.0(3) . . ?
C36 N19 Fe2 132.5(3) . . ?
C36 N19 N20 106.8(3) . . ?
N5 N4 Fe1 119.4(3) . . ?
C4 N4 Fe1 133.7(3) . . ?
C4 N4 N5 106.6(3) . . ?
N7 N6 Fe1 119.8(3) . . ?
C7 N6 Fe1 133.7(3) . . ?
C7 N6 N7 106.4(3) . . ?
N4 N5 B1 118.3(3) . . ?
C6 N5 N4 109.0(3) . . ?
C6 N5 B1 132.6(4) . . ?
C35 N18 Co1 163.4(3) . 1_656 ?
C33 N16 Co2 157.5(3) . . ?
C2 N2 Co2 168.9(3) . 1_464 ?
N6 N7 B1 118.1(3) . . ?
C9 N7 N6 109.9(4) . . ?
C9 N7 B1 132.0(4) . . ?
N8 N9 Fe1 119.6(3) . . ?
C12 N9 Fe1 133.1(3) . . ?
C12 N9 N8 107.2(4) . . ?
C32 N15 Co2 127.6(3) . . ?
C32 N15 C31 104.8(4) . . ?
C31 N15 Co2 127.5(3) . . ?
N9 N8 B1 118.1(3) . . ?
C10 N8 N9 108.9(4) . . ?
C10 N8 B1 132.8(4) . . ?
N23 N24 B2 118.5(3) . . ?
C42 N24 N23 108.9(4) . . ?
C42 N24 B2 132.6(4) . . ?
C32 N14 C27 127.4(4) . . ?
C32 N14 C30 105.9(4) . . ?
C30 N14 C27 126.5(4) . . ?
N21 N22 B2 118.0(4) . . ?
C39 N22 N21 109.1(4) . . ?
C39 N22 B2 132.8(4) . . ?
N19 N20 B2 117.5(3) . . ?
C38 N20 N19 108.7(4) . . ?
C38 N20 B2 133.7(4) . . ?
N12 N13 C24 114.8(4) . . ?
N13 N12 C22 112.1(4) . . ?
C3 N3 Co1 167.4(3) . . ?
N2 C2 Fe1 177.2(4) . . ?
C29 C24 N13 125.0(4) . . ?
C25 C24 N13 114.6(4) . . ?
C25 C24 C29 120.3(4) . . ?
N18 C35 Fe2 170.7(3) . . ?
N16 C33 Fe2 174.3(4) . . ?
C21 C22 N12 117.2(4) . . ?
C21 C22 C23 118.5(4) . . ?
C23 C22 N12 124.3(4) . . ?
N3 C3 Fe1 176.1(5) . . ?
N19 C36 H36 124.5 . . ?
N19 C36 C37 110.9(5) . . ?
C37 C36 H36 124.5 . . ?
C28 C27 N14 119.6(4) . . ?
C26 C27 N14 119.6(4) . . ?
C26 C27 C28 120.8(4) . . ?
N6 C7 H7 124.7 . . ?
N6 C7 C8 110.6(4) . . ?
C8 C7 H7 124.7 . . ?
N4 C4 H4 124.9 . . ?
N4 C4 C5 110.2(4) . . ?
C5 C4 H4 124.9 . . ?
N5 C6 H6 125.7 . . ?
N5 C6 C5 108.7(4) . . ?
C5 C6 H6 125.7 . . ?
N1 C1 Fe1 179.0(5) . . ?
C24 C29 H29 120.2 . . ?
C24 C29 C28 119.6(4) . . ?
C28 C29 H29 120.2 . . ?
N23 C44 H44 125.1 . . ?
N23 C44 C43 109.7(5) . . ?
C43 C44 H44 125.1 . . ?
N7 C9 H9 125.8 . . ?
N7 C9 C8 108.3(4) . . ?
C8 C9 H9 125.8 . . ?
N17 C34 Fe2 177.8(4) . . ?
C19 C18 N11 125.4(8) . . ?
C19 C18 N11A 113.8(8) . . ?
C20 C18 C19 120.3(4) . . ?
C20 C18 N11 112.2(9) . . ?
C20 C18 N11A 125.0(7) . . ?
N21 C41 H41 124.7 . . ?
N21 C41 C40 110.7(5) . . ?
C40 C41 H41 124.7 . . ?
C7 C8 H8 127.6 . . ?
C9 C8 C7 104.9(4) . . ?
C9 C8 H8 127.6 . . ?
N15 C32 N14 112.5(4) . . ?
N15 C32 H32 123.7 . . ?
N14 C32 H32 123.7 . . ?
C14 C15 H15 126.8 . . ?
C14 C15 N11A 106.5(8) . . ?
N11A C15 H15 126.8 . . ?
C15 C14 H14 125.2 . . ?
C15 C14 N10A 109.5(7) . . ?
N10A C14 H14 125.2 . . ?
N24 C42 H42 125.6 . . ?
N24 C42 C43 108.8(5) . . ?
C43 C42 H42 125.6 . . ?
C4 C5 H5 127.3 . . ?
C6 C5 C4 105.5(4) . . ?
C6 C5 H5 127.3 . . ?
C27 C28 C29 119.2(5) . . ?
C27 C28 H28 120.4 . . ?
C29 C28 H28 120.4 . . ?
N20 C38 H38 125.3 . . ?
N20 C38 C37 109.3(4) . . ?
C37 C38 H38 125.3 . . ?
C22 C21 H21 119.3 . . ?
C22 C21 C20 121.4(5) . . ?
C20 C21 H21 119.3 . . ?
C36 C37 H37 127.9 . . ?
C38 C37 C36 104.2(4) . . ?
C38 C37 H37 127.9 . . ?
C18 C19 H19 120.2 . . ?
C23 C19 C18 119.6(5) . . ?
C23 C19 H19 120.2 . . ?
N9 C12 H12 125.3 . . ?
N9 C12 C11 109.3(5) . . ?
C11 C12 H12 125.3 . . ?
C24 C25 H25 119.8 . . ?
C26 C25 C24 120.5(5) . . ?
C26 C25 H25 119.8 . . ?
C22 C23 H23 119.4 . . ?
C19 C23 C22 121.2(5) . . ?
C19 C23 H23 119.4 . . ?
N8 C10 H10 125.7 . . ?
N8 C10 C11 108.7(4) . . ?
C11 C10 H10 125.7 . . ?
C18 C20 C21 119.0(5) . . ?
C18 C20 H20 120.5 . . ?
C21 C20 H20 120.5 . . ?
C44 C43 H43 127.2 . . ?
C42 C43 C44 105.6(4) . . ?
C42 C43 H43 127.2 . . ?
N22 C39 H39 125.3 . . ?
N22 C39 C40 109.3(5) . . ?
C40 C39 H39 125.3 . . ?
C27 C26 H26 120.3 . . ?
C25 C26 C27 119.5(5) . . ?
C25 C26 H26 120.3 . . ?
N5 B1 N7 106.7(4) . . ?
N5 B1 N8 108.9(4) . . ?
N5 B1 H1 111.5 . . ?
N7 B1 H1 111.5 . . ?
N8 B1 N7 106.6(4) . . ?
N8 B1 H1 111.5 . . ?
C12 C11 H11 127.0 . . ?
C10 C11 C12 105.9(5) . . ?
C10 C11 H11 127.0 . . ?
N14 C30 H30 126.7 . . ?
C31 C30 N14 106.6(5) . . ?
C31 C30 H30 126.7 . . ?
N24 B2 N22 108.2(4) . . ?
N24 B2 N20 107.9(4) . . ?
N24 B2 H2 111.3 . . ?
N22 B2 H2 111.3 . . ?
N20 B2 N22 106.6(4) . . ?
N20 B2 H2 111.3 . . ?
C41 C40 H40 127.7 . . ?
C39 C40 C41 104.6(5) . . ?
C39 C40 H40 127.7 . . ?
N15 C31 H31 124.9 . . ?
C30 C31 N15 110.2(4) . . ?
C30 C31 H31 124.9 . . ?
C17 N10 Co1 119.5(13) . . ?
C13 N10 Co1 131.6(15) . . ?
C13 N10 C17 108.0(12) . . ?
N10 C17 H17 127.4 . . ?
N11 C17 N10 105.1(15) . . ?
N11 C17 H17 127.4 . . ?
N10A C17 H17A 121.6 . . ?
N10A C17 N11A 116.7(9) . . ?
N11A C17 H17A 121.6 . . ?
C17 N11 C18 115.4(17) . . ?
C17 N11 C16 110.1(12) . . ?
C16 N11 C18 134.4(15) . . ?
H4A O4 H4B 109.5 . . ?
N11 C16 H16 127.5 . . ?
C13 C16 N11 105.1(11) . . ?
C13 C16 H16 127.5 . . ?
N10 C13 H13 124.5 . . ?
C16 C13 N10 111.0(12) . . ?
C16 C13 H13 124.5 . . ?
C14 N10A Co1 127.6(7) . . ?
C17 N10A Co1 128.8(8) . . ?
C17 N10A C14 103.5(9) . . ?
C15 N11A C18 127.0(8) . . ?
C17 N11A C18 128.8(10) . . ?
C17 N11A C15 103.8(7) . . ?

loop_
_geom_bond_atom_site_label_1
_geom_bond_atom_site_label_2
_geom_bond_distance
_geom_bond_site_symmetry_2
_geom_bond_publ_flag
Co1 N18 2.136(3) 2_666 ?
Co1 N18 2.136(3) 1_454 ?
Co1 N3 2.097(4) . ?
Co1 N3 2.097(4) 2_565 ?
Co1 N10 2.120(16) 2_565 ?
Co1 N10 2.120(16) . ?
Co1 N10A 2.122(11) 2_565 ?
Co1 N10A 2.122(11) . ?
Co2 N16 2.103(4) . ?
Co2 N16 2.103(4) 2_757 ?
Co2 N2 2.119(4) 2_666 ?
Co2 N2 2.119(4) 1_646 ?
Co2 N15 2.119(4) 2_757 ?
Co2 N15 2.119(4) . ?
Fe2 N23 1.981(3) . ?
Fe2 N21 1.962(4) . ?
Fe2 N19 1.976(3) . ?
Fe2 C35 1.909(4) . ?
Fe2 C33 1.897(4) . ?
Fe2 C34 1.919(5) . ?
Fe1 N4 1.970(3) . ?
Fe1 N6 1.979(4) . ?
Fe1 N9 1.963(4) . ?
Fe1 C2 1.917(5) . ?
Fe1 C3 1.910(5) . ?
Fe1 C1 1.914(5) . ?
N23 N24 1.356(5) . ?
N23 C44 1.328(5) . ?
N21 N22 1.356(5) . ?
N21 C41 1.331(5) . ?
N19 N20 1.353(5) . ?
N19 C36 1.319(5) . ?
N4 N5 1.371(4) . ?
N4 C4 1.329(5) . ?
N6 N7 1.353(4) . ?
N6 C7 1.328(6) . ?
N5 C6 1.342(5) . ?
N5 B1 1.522(6) . ?
N18 C35 1.145(5) . ?
N16 C33 1.147(5) . ?
N2 C2 1.143(5) . ?
N7 C9 1.335(6) . ?
N7 B1 1.544(6) . ?
N9 N8 1.371(5) . ?
N9 C12 1.330(6) . ?
N15 C32 1.306(5) . ?
N15 C31 1.369(6) . ?
N8 C10 1.340(6) . ?
N8 B1 1.536(7) . ?
N24 C42 1.338(5) . ?
N24 B2 1.526(6) . ?
N14 C27 1.430(5) . ?
N14 C32 1.338(6) . ?
N14 C30 1.372(6) . ?
N22 C39 1.328(6) . ?
N22 B2 1.538(6) . ?
N20 C38 1.341(5) . ?
N20 B2 1.532(7) . ?
N13 N12 1.238(5) . ?
N13 C24 1.438(5) . ?
N12 C22 1.423(5) . ?
N3 C3 1.149(5) . ?
C24 C29 1.370(7) . ?
C24 C25 1.367(7) . ?
C22 C21 1.357(6) . ?
C22 C23 1.377(7) . ?
N1 C1 1.142(6) . ?
C36 H36 0.9400 . ?
C36 C37 1.383(6) . ?
C27 C28 1.375(6) . ?
C27 C26 1.368(7) . ?
C7 H7 0.9400 . ?
C7 C8 1.380(6) . ?
N17 C34 1.135(6) . ?
C4 H4 0.9400 . ?
C4 C5 1.386(6) . ?
C6 H6 0.9400 . ?
C6 C5 1.365(6) . ?
C29 H29 0.9400 . ?
C29 C28 1.385(6) . ?
C44 H44 0.9400 . ?
C44 C43 1.378(6) . ?
C9 H9 0.9400 . ?
C9 C8 1.372(6) . ?
C18 C19 1.380(7) . ?
C18 C20 1.361(7) . ?
C18 N11 1.529(18) . ?
C18 N11A 1.420(10) . ?
C41 H41 0.9400 . ?
C41 C40 1.371(7) . ?
C8 H8 0.9400 . ?
C32 H32 0.9400 . ?
C15 H15 0.9400 . ?
C15 C14 1.338(11) . ?
C15 N11A 1.363(12) . ?
C14 H14 0.9400 . ?
C14 N10A 1.368(15) . ?
C42 H42 0.9400 . ?
C42 C43 1.354(7) . ?
C5 H5 0.9400 . ?
C28 H28 0.9400 . ?
C38 H38 0.9400 . ?
C38 C37 1.360(7) . ?
C21 H21 0.9400 . ?
C21 C20 1.386(6) . ?
C37 H37 0.9400 . ?
C19 H19 0.9400 . ?
C19 C23 1.357(6) . ?
C12 H12 0.9400 . ?
C12 C11 1.392(7) . ?
C25 H25 0.9400 . ?
C25 C26 1.365(6) . ?
C23 H23 0.9400 . ?
C10 H10 0.9400 . ?
C10 C11 1.362(7) . ?
C20 H20 0.9400 . ?
C43 H43 0.9400 . ?
C39 H39 0.9400 . ?
C39 C40 1.363(7) . ?
C26 H26 0.9400 . ?
B1 H1 0.9900 . ?
C11 H11 0.9400 . ?
C30 H30 0.9400 . ?
C30 C31 1.333(7) . ?
B2 H2 0.9900 . ?
C40 H40 0.9400 . ?
C31 H31 0.9400 . ?
N10 C17 1.40(2) . ?
N10 C13 1.37(3) . ?
C17 H17 0.9400 . ?
C17 H17A 0.9400 . ?
C17 N11 1.388(19) . ?
C17 N10A 1.248(11) . ?
C17 N11A 1.315(11) . ?
N11 C16 1.41(3) . ?
O4 H4A 0.8599 . ?
O4 H4B 0.8591 . ?
C16 H16 0.9400 . ?
C16 C13 1.357(14) . ?
C13 H13 0.9400 . ?
O5C O5B 1.34(2) . ?

loop_
_geom_torsion_atom_site_label_1
_geom_torsion_atom_site_label_2
_geom_torsion_atom_site_label_3
_geom_torsion_atom_site_label_4
_geom_torsion
_geom_torsion_site_symmetry_1
_geom_torsion_site_symmetry_2
_geom_torsion_site_symmetry_3
_geom_torsion_site_symmetry_4
_geom_torsion_publ_flag
Co1 N10 C17 N11 178.7(8) . . . . ?
Co1 N10 C13 C16 -174.1(14) . . . . ?
Co2 N15 C32 N14 -178.2(3) . . . . ?
Co2 N15 C31 C30 177.8(5) . . . . ?
Fe2 N23 N24 C42 -174.3(3) . . . . ?
Fe2 N23 N24 B2 7.4(5) . . . . ?
Fe2 N23 C44 C43 173.4(3) . . . . ?
Fe2 N21 N22 C39 -179.2(3) . . . . ?
Fe2 N21 N22 B2 3.6(5) . . . . ?
Fe2 N21 C41 C40 179.2(4) . . . . ?
Fe2 N19 N20 C38 -171.7(3) . . . . ?
Fe2 N19 N20 B2 5.3(5) . . . . ?
Fe2 N19 C36 C37 170.4(3) . . . . ?
Fe1 N4 N5 C6 175.4(3) . . . . ?
Fe1 N4 N5 B1 -2.1(5) . . . . ?
Fe1 N4 C4 C5 -173.7(3) . . . . ?
Fe1 N6 N7 C9 175.7(3) . . . . ?
Fe1 N6 N7 B1 -1.6(5) . . . . ?
Fe1 N6 C7 C8 -175.5(3) . . . . ?
Fe1 N9 N8 C10 -177.1(3) . . . . ?
Fe1 N9 N8 B1 -1.7(5) . . . . ?
Fe1 N9 C12 C11 176.5(4) . . . . ?
N23 N24 C42 C43 -0.5(5) . . . . ?
N23 N24 B2 N22 52.6(5) . . . . ?
N23 N24 B2 N20 -62.5(5) . . . . ?
N23 C44 C43 C42 -0.2(5) . . . . ?
N21 N22 C39 C40 -0.2(6) . . . . ?
N21 N22 B2 N24 -59.4(5) . . . . ?
N21 N22 B2 N20 56.5(5) . . . . ?
N21 C41 C40 C39 -0.2(7) . . . . ?
N19 N20 C38 C37 -0.1(5) . . . . ?
N19 N20 B2 N24 54.6(5) . . . . ?
N19 N20 B2 N22 -61.4(5) . . . . ?
N19 C36 C37 C38 -0.4(5) . . . . ?
N4 N5 C6 C5 -0.8(5) . . . . ?
N4 N5 B1 N7 59.4(5) . . . . ?
N4 N5 B1 N8 -55.3(5) . . . . ?
N4 C4 C5 C6 -1.0(6) . . . . ?
N6 N7 C9 C8 1.1(5) . . . . ?
N6 N7 B1 N5 -57.3(5) . . . . ?
N6 N7 B1 N8 59.0(5) . . . . ?
N6 C7 C8 C9 0.3(6) . . . . ?
N5 N4 C4 C5 0.5(5) . . . . ?
N5 C6 C5 C4 1.1(6) . . . . ?
N7 N6 C7 C8 0.3(5) . . . . ?
N7 C9 C8 C7 -0.8(5) . . . . ?
N9 N8 C10 C11 0.0(6) . . . . ?
N9 N8 B1 N5 57.8(5) . . . . ?
N9 N8 B1 N7 -57.1(5) . . . . ?
N9 C12 C11 C10 0.0(7) . . . . ?
N8 N9 C12 C11 0.0(6) . . . . ?
N8 C10 C11 C12 0.0(7) . . . . ?
N24 N23 C44 C43 -0.1(5) . . . . ?
N24 C42 C43 C44 0.5(6) . . . . ?
N14 C27 C28 C29 -177.4(4) . . . . ?
N14 C27 C26 C25 177.9(5) . . . . ?
N14 C30 C31 N15 -0.6(8) . . . . ?
N22 N21 C41 C40 0.1(6) . . . . ?
N22 C39 C40 C41 0.3(7) . . . . ?
N20 N19 C36 C37 0.4(5) . . . . ?
N20 C38 C37 C36 0.3(5) . . . . ?
N13 N12 C22 C21 177.8(4) . . . . ?
N13 N12 C22 C23 -2.1(6) . . . . ?
N13 C24 C29 C28 179.9(4) . . . . ?
N13 C24 C25 C26 -179.0(5) . . . . ?
N12 N13 C24 C29 -1.0(7) . . . . ?
N12 N13 C24 C25 -178.1(4) . . . . ?
N12 C22 C21 C20 -178.6(4) . . . . ?
N12 C22 C23 C19 179.3(5) . . . . ?
C24 N13 N12 C22 -179.0(4) . . . . ?
C24 C29 C28 C27 0.4(7) . . . . ?
C24 C25 C26 C27 -1.5(9) . . . . ?
C22 C21 C20 C18 -1.0(8) . . . . ?
C36 N19 N20 C38 -0.2(4) . . . . ?
C36 N19 N20 B2 176.8(4) . . . . ?
C27 N14 C32 N15 177.3(4) . . . . ?
C27 N14 C30 C31 -176.3(5) . . . . ?
C7 N6 N7 C9 -0.8(5) . . . . ?
C7 N6 N7 B1 -178.1(4) . . . . ?
C4 N4 N5 C6 0.1(5) . . . . ?
C4 N4 N5 B1 -177.3(4) . . . . ?
C6 N5 B1 N7 -117.4(5) . . . . ?
C6 N5 B1 N8 127.9(5) . . . . ?
C29 C24 C25 C26 3.7(8) . . . . ?
C44 N23 N24 C42 0.4(5) . . . . ?
C44 N23 N24 B2 -177.9(4) . . . . ?
C9 N7 B1 N5 126.2(5) . . . . ?
C9 N7 B1 N8 -117.5(5) . . . . ?
C18 C19 C23 C22 -0.5(9) . . . . ?
C18 N11 C16 C13 -179(2) . . . . ?
C41 N21 N22 C39 0.1(5) . . . . ?
C41 N21 N22 B2 -177.1(4) . . . . ?
C32 N15 C31 C30 1.6(7) . . . . ?
C32 N14 C27 C28 39.7(7) . . . . ?
C32 N14 C27 C26 -139.6(5) . . . . ?
C32 N14 C30 C31 -0.6(7) . . . . ?
C15 C14 N10A Co1 177.4(14) . . . . ?
C15 C14 N10A C17 1(2) . . . . ?
C14 C15 N11A C18 174(2) . . . . ?
C14 C15 N11A C17 0(2) . . . . ?
C42 N24 B2 N22 -125.2(5) . . . . ?
C42 N24 B2 N20 119.8(5) . . . . ?
C28 C27 C26 C25 -1.4(8) . . . . ?
C38 N20 B2 N24 -129.3(5) . . . . ?
C38 N20 B2 N22 114.6(5) . . . . ?
C21 C22 C23 C19 -0.6(8) . . . . ?
C19 C18 C20 C21 0.0(8) . . . . ?
C19 C18 N11 C17 20(3) . . . . ?
C19 C18 N11 C16 -155.5(18) . . . . ?
C19 C18 N11A C15 141(2) . . . . ?
C19 C18 N11A C17 -47(3) . . . . ?
C12 N9 N8 C10 0.0(5) . . . . ?
C12 N9 N8 B1 175.3(4) . . . . ?
C25 C24 C29 C28 -3.2(7) . . . . ?
C23 C22 C21 C20 1.3(8) . . . . ?
C10 N8 B1 N5 -128.2(5) . . . . ?
C10 N8 B1 N7 116.9(5) . . . . ?
C20 C18 C19 C23 0.8(8) . . . . ?
C20 C18 N11 C17 -176.6(14) . . . . ?
C20 C18 N11 C16 8(3) . . . . ?
C20 C18 N11A C15 -28(3) . . . . ?
C20 C18 N11A C17 143.3(19) . . . . ?
C39 N22 B2 N24 124.2(6) . . . . ?
C39 N22 B2 N20 -120.0(6) . . . . ?
C26 C27 C28 C29 1.9(7) . . . . ?
B1 N5 C6 C5 176.2(5) . . . . ?
B1 N7 C9 C8 177.8(4) . . . . ?
B1 N8 C10 C11 -174.4(5) . . . . ?
C30 N14 C27 C28 -145.5(6) . . . . ?
C30 N14 C27 C26 35.2(8) . . . . ?
C30 N14 C32 N15 1.7(6) . . . . ?
B2 N24 C42 C43 177.4(5) . . . . ?
B2 N22 C39 C40 176.4(5) . . . . ?
B2 N20 C38 C37 -176.4(4) . . . . ?
C31 N15 C32 N14 -2.0(6) . . . . ?
N10 C17 N11 C18 174.8(9) . . . . ?
N10 C17 N11 C16 -9(3) . . . . ?
C17 N10 C13 C16 -6(2) . . . . ?
C17 N11 C16 C13 5(2) . . . . ?
N11 C18 C19 C23 162.8(15) . . . . ?
N11 C18 C20 C21 -164.3(12) . . . . ?
N11 C16 C13 N10 0.2(15) . . . . ?
C13 N10 C17 N11 8(3) . . . . ?
N10A C17 N11A C18 -173.1(9) . . . . ?
N10A C17 N11A C15 0(4) . . . . ?
N11A C18 C19 C23 -169.2(12) . . . . ?
N11A C18 C20 C21 168.8(14) . . . . ?
N11A C15 C14 N10A -0.6(11) . . . . ?
N11A C17 N10A Co1 -177.0(6) . . . . ?
N11A C17 N10A C14 0(3) . . . . ?
